data_7239050
loop_
_publ_author_name
'Joseph, Nayana'
'Rajan, Rani'
'John, Jubi'
'Devika, N. V.'
'Chand, S. Sarath'
'Suresh, E.'
'Pihko, Petri M.'
'Radhakrishnan, K. V.'

_publ_section_title
;
 An exclusive approach to 3,4-disubstituted cyclopentenes and alkylidene
 cyclopentenes via the palladium catalyzed ring opening of azabicyclic
 olefins with aryl halides
;
_journal_issue 21
_journal_name_full 'RSC Advances'
_journal_page_first 7751
_journal_paper_doi 10.1039/c3ra41504j
_journal_volume 3
_journal_year 2013
_chemical_formula_sum 'C19 H27 N3 O4'
_chemical_formula_weight 361.44
_space_group_IT_number 2
_space_group_name_Hall '-P 1'
_space_group_name_H-M_alt 'P -1'
_symmetry_cell_setting triclinic
_symmetry_space_group_name_H-M 'P -1'
_atom_sites_solution_hydrogens geom
_atom_sites_solution_primary direct
_atom_sites_solution_secondary difmap
_audit_creation_method SHELXL-97
_cell_angle_alpha 96.259(5)
_cell_angle_beta 102.562(5)
_cell_angle_gamma 90.735(5)
_cell_formula_units_Z 2
_cell_length_a 9.524(3)
_cell_length_b 9.968(3)
_cell_length_c 10.582(3)
_cell_measurement_reflns_used 2752
_cell_measurement_temperature 293(2)
_cell_measurement_theta_max 27.66
_cell_measurement_theta_min 2.19
_cell_volume 974.0(5)
_computing_cell_refinement 'BRUKER SMART'
_computing_data_collection 'BRUKER SMART'
_computing_data_reduction 'BRUKER SAINT'
_computing_molecular_graphics ORTEP
_computing_structure_refinement 'SHELXL-97 (Sheldrick, 1997)'
_computing_structure_solution 'SHELXS-97 (Sheldrick, 1990)'
_diffrn_ambient_temperature 293(2)
_diffrn_measured_fraction_theta_full 0.985
_diffrn_measured_fraction_theta_max 0.985
_diffrn_measurement_device_type 'BRUKER SMART APEX CCD DIFFRACTOMETER'
_diffrn_measurement_method 'OMEGA-PHI SCAN'
_diffrn_radiation_monochromator graphite
_diffrn_radiation_source 'fine-focus sealed tube'
_diffrn_radiation_type MoK\a
_diffrn_radiation_wavelength 0.71073
_diffrn_reflns_av_R_equivalents 0.0232
_diffrn_reflns_av_sigmaI/netI 0.0379
_diffrn_reflns_limit_h_max 11
_diffrn_reflns_limit_h_min -11
_diffrn_reflns_limit_k_max 12
_diffrn_reflns_limit_k_min -12
_diffrn_reflns_limit_l_max 13
_diffrn_reflns_limit_l_min -13
_diffrn_reflns_number 7494
_diffrn_reflns_theta_full 26.00
_diffrn_reflns_theta_max 26.00
_diffrn_reflns_theta_min 1.98
_exptl_absorpt_coefficient_mu 0.087
_exptl_absorpt_correction_T_max 0.9862
_exptl_absorpt_correction_T_min 0.9727
_exptl_absorpt_correction_type multi-scan
_exptl_absorpt_process_details 'BRUKER SADABS'
_exptl_crystal_colour COLOURLESS
_exptl_crystal_density_diffrn 1.232
_exptl_crystal_density_method 'not measured'
_exptl_crystal_description PRISAM
_exptl_crystal_F_000 388
_exptl_crystal_size_max 0.32
_exptl_crystal_size_mid 0.24
_exptl_crystal_size_min 0.16
_refine_diff_density_max 0.227
_refine_diff_density_min -0.187
_refine_diff_density_rms 0.040
_refine_ls_extinction_method none
_refine_ls_goodness_of_fit_ref 1.182
_refine_ls_hydrogen_treatment mixed
_refine_ls_matrix_type full
_refine_ls_number_parameters 247
_refine_ls_number_reflns 3770
_refine_ls_number_restraints 0
_refine_ls_restrained_S_all 1.182
_refine_ls_R_factor_all 0.0925
_refine_ls_R_factor_gt 0.0783
_refine_ls_shift/su_max 0.000
_refine_ls_shift/su_mean 0.000
_refine_ls_structure_factor_coef Fsqd
_refine_ls_weighting_details 'calc w=1/[\s^2^(Fo^2^)+(0.0594P)^2^+0.4974P] where P=(Fo^2^+2Fc^2^)/3'
_refine_ls_weighting_scheme calc
_refine_ls_wR_factor_gt 0.1668
_refine_ls_wR_factor_ref 0.1750
_reflns_number_gt 3191
_reflns_number_total 3770
_reflns_threshold_expression >2sigma(I)
_cod_data_source_file c3ra41504j.txt
_cod_data_source_block 223njm
_cod_depositor_comments
;
The following automatic conversions were performed:

data item '_exptl_absorpt_correction_type' value 'MULTI-SCAN' was
changed to 'multi-scan' in accordance with the
/home/saulius/struct/COD-crude-data/automatic-downloads/DataCite-retrospective/RSC/depositions/lib/dictionaries/cif_core.dic
dictionary named 'cif_core.dic' version 2.4.2 last updated on
2011-04-26.

data item '_symmetry_cell_setting' value 'TRICLINIC' was changed to
'triclinic' in accordance with the
/home/saulius/struct/COD-crude-data/automatic-downloads/DataCite-retrospective/RSC/depositions/lib/dictionaries/cif_core.dic
dictionary named 'cif_core.dic' version 2.4.2 last updated on
2011-04-26.

Automatic conversion script
Id: cif_fix_values 6909 2019-04-08 15:41:33Z antanas 
;
_cod_original_cell_volume 973.9(5)
_cod_original_sg_symbol_H-M P-1
_cod_database_code 7239050

loop_
_symmetry_equiv_pos_as_xyz
'x, y, z'
'-x, -y, -z'

loop_
_atom_site_label
_atom_site_type_symbol
_atom_site_fract_x
_atom_site_fract_y
_atom_site_fract_z
_atom_site_U_iso_or_equiv
_atom_site_adp_type
_atom_site_occupancy
_atom_site_calc_flag
_atom_site_refinement_flags
O1 O 1.10316(19) 0.31923(19) 0.56893(19) 0.0515(5) Uani 1 d .
O2 O 1.03195(19) 0.2594(2) 0.74612(17) 0.0503(5) Uani 1 d .
O3 O 0.8450(2) 0.1884(2) 0.35839(19) 0.0590(6) Uani 1 d .
O4 O 0.8343(3) 0.3803(2) 0.26421(18) 0.0688(7) Uani 1 d .
N1 N 0.8396(4) 0.0004(3) 0.5560(3) 0.0687(8) Uani 1 d .
N2 N 0.8731(2) 0.3455(2) 0.59290(19) 0.0381(5) Uani 1 d .
N3 N 0.8363(2) 0.3945(2) 0.4725(2) 0.0407(5) Uani 1 d .
C1 C 0.7432(3) -0.0135(3) 0.6340(2) 0.0444(6) Uani 1 d .
C2 C 0.7455(4) -0.1284(3) 0.6983(3) 0.0585(8) Uani 1 d .
H2 H 0.8109 -0.1945 0.6863 0.070 Uiso 1 calc R
C3 C 0.6540(4) -0.1463(4) 0.7787(3) 0.0721(10) Uani 1 d .
H3 H 0.6571 -0.2240 0.8204 0.087 Uiso 1 calc R
C4 C 0.5578(4) -0.0496(4) 0.7978(4) 0.0816(11) Uani 1 d .
H4 H 0.4958 -0.0607 0.8531 0.098 Uiso 1 calc R
C5 C 0.5535(4) 0.0648(3) 0.7339(3) 0.0634(8) Uani 1 d .
H5 H 0.4868 0.1295 0.7464 0.076 Uiso 1 calc R
C6 C 0.6449(3) 0.0865(3) 0.6521(2) 0.0417(6) Uani 1 d .
C7 C 0.6374(3) 0.2160(3) 0.5875(2) 0.0401(6) Uani 1 d .
H7 H 0.6485 0.1945 0.4976 0.048 Uiso 1 calc R
C8 C 0.5015(3) 0.2911(3) 0.5861(3) 0.0552(8) Uani 1 d .
H8 H 0.4103 0.2518 0.5512 0.066 Uiso 1 calc R
C9 C 0.5227(3) 0.4160(3) 0.6381(3) 0.0565(8) Uani 1 d .
H9 H 0.4485 0.4739 0.6459 0.068 Uiso 1 calc R
C10 C 0.6772(3) 0.4565(3) 0.6837(3) 0.0524(7) Uani 1 d .
H10A H 0.6991 0.4910 0.7754 0.063 Uiso 1 calc R
H10B H 0.7040 0.5252 0.6342 0.063 Uiso 1 calc R
C11 C 0.7559(3) 0.3248(2) 0.6602(2) 0.0370(6) Uani 1 d .
H11 H 0.7986 0.2961 0.7454 0.044 Uiso 1 calc R
C12 C 1.0115(3) 0.3077(2) 0.6317(2) 0.0390(6) Uani 1 d .
C13 C 1.1670(3) 0.1920(3) 0.7921(3) 0.0616(9) Uani 1 d .
H13 H 1.2022 0.1507 0.7170 0.074 Uiso 1 calc R
C14 C 1.1281(5) 0.0834(4) 0.8675(4) 0.0896(13) Uani 1 d .
H14A H 1.0915 0.1237 0.9398 0.134 Uiso 1 calc R
H14B H 1.2121 0.0343 0.8992 0.134 Uiso 1 calc R
H14C H 1.0558 0.0228 0.8118 0.134 Uiso 1 calc R
C15 C 1.2764(3) 0.2944(4) 0.8710(3) 0.0767(10) Uani 1 d .
H15A H 1.2920 0.3633 0.8184 0.115 Uiso 1 calc R
H15B H 1.3652 0.2513 0.9006 0.115 Uiso 1 calc R
H15C H 1.2422 0.3343 0.9449 0.115 Uiso 1 calc R
C16 C 0.8393(3) 0.3089(3) 0.3635(3) 0.0443(6) Uani 1 d .
C17 C 0.8313(5) 0.3044(4) 0.1374(3) 0.0842(13) Uani 1 d .
H17 H 0.8560 0.2106 0.1483 0.101 Uiso 1 calc R
C18 C 0.6830(4) 0.3089(5) 0.0565(4) 0.138(2) Uani 1 d .
H18A H 0.6152 0.2751 0.1016 0.207 Uiso 1 calc R
H18B H 0.6759 0.2540 -0.0252 0.207 Uiso 1 calc R
H18C H 0.6622 0.4004 0.0410 0.207 Uiso 1 calc R
C19 C 0.9416(4) 0.3716(4) 0.0818(3) 0.0960(13) Uani 1 d R
H19A H 0.9184 0.4642 0.0742 0.144 Uiso 1 calc R
H19B H 0.9425 0.3260 -0.0027 0.144 Uiso 1 calc R
H19C H 1.0348 0.3677 0.1383 0.144 Uiso 1 calc R
H1N3 H 0.851(3) 0.479(3) 0.472(2) 0.037(7) Uiso 1 d .
H1N1 H 0.824(4) 0.056(4) 0.495(4) 0.080(12) Uiso 1 d .
H2N1 H 0.880(4) -0.066(4) 0.539(4) 0.084(13) Uiso 1 d .

loop_
_atom_site_aniso_label
_atom_site_aniso_U_11
_atom_site_aniso_U_22
_atom_site_aniso_U_33
_atom_site_aniso_U_23
_atom_site_aniso_U_13
_atom_site_aniso_U_12
O1 0.0454(10) 0.0581(12) 0.0570(12) 0.0063(10) 0.0243(9) 0.0090(9)
O2 0.0487(11) 0.0610(12) 0.0439(11) 0.0128(9) 0.0119(8) 0.0208(9)
O3 0.0937(16) 0.0422(12) 0.0468(11) 0.0100(9) 0.0252(11) 0.0031(10)
O4 0.127(2) 0.0481(12) 0.0369(11) 0.0101(9) 0.0274(12) 0.0038(12)
N1 0.090(2) 0.0571(18) 0.076(2) 0.0218(16) 0.0470(17) 0.0270(16)
N2 0.0374(11) 0.0429(12) 0.0371(11) 0.0109(9) 0.0115(9) 0.0039(9)
N3 0.0514(13) 0.0372(12) 0.0368(12) 0.0128(10) 0.0123(9) 0.0041(10)
C1 0.0554(16) 0.0409(14) 0.0363(14) 0.0015(11) 0.0104(12) -0.0009(12)
C2 0.081(2) 0.0434(16) 0.0519(17) 0.0087(14) 0.0142(16) 0.0052(15)
C3 0.107(3) 0.0537(19) 0.061(2) 0.0187(16) 0.025(2) -0.0063(19)
C4 0.106(3) 0.073(2) 0.085(3) 0.023(2) 0.055(2) -0.005(2)
C5 0.069(2) 0.0573(19) 0.075(2) 0.0119(16) 0.0376(17) 0.0042(15)
C6 0.0442(14) 0.0426(14) 0.0366(14) 0.0031(11) 0.0063(11) -0.0054(11)
C7 0.0407(13) 0.0445(15) 0.0346(13) 0.0047(11) 0.0074(10) -0.0001(11)
C8 0.0361(14) 0.065(2) 0.0620(19) 0.0138(16) 0.0025(13) 0.0029(13)
C9 0.0478(16) 0.063(2) 0.0637(19) 0.0161(16) 0.0180(14) 0.0210(14)
C10 0.0589(17) 0.0457(16) 0.0555(17) -0.0008(13) 0.0221(14) 0.0058(13)
C11 0.0406(13) 0.0417(14) 0.0307(12) 0.0051(10) 0.0116(10) 0.0045(11)
C12 0.0415(13) 0.0353(13) 0.0410(14) 0.0012(11) 0.0118(11) 0.0053(10)
C13 0.0602(18) 0.073(2) 0.0470(17) -0.0013(15) 0.0035(14) 0.0355(16)
C14 0.114(3) 0.057(2) 0.082(3) 0.0161(19) -0.017(2) 0.026(2)
C15 0.0524(19) 0.106(3) 0.068(2) 0.009(2) 0.0059(16) 0.0149(19)
C16 0.0529(16) 0.0435(16) 0.0394(15) 0.0104(12) 0.0138(12) 0.0007(12)
C17 0.165(4) 0.0509(19) 0.0403(18) 0.0073(15) 0.029(2) -0.002(2)
C18 0.136(4) 0.188(6) 0.078(3) -0.026(3) 0.020(3) -0.090(4)
C19 0.104(3) 0.128(4) 0.063(2) 0.008(2) 0.037(2) 0.024(3)

loop_
_atom_type_symbol
_atom_type_description
_atom_type_scat_dispersion_real
_atom_type_scat_dispersion_imag
_atom_type_scat_source
C C 0.0033 0.0016 'International Tables Vol C Tables 4.2.6.8 and 6.1.1.4'
H H 0.0000 0.0000 'International Tables Vol C Tables 4.2.6.8 and 6.1.1.4'
N N 0.0061 0.0033 'International Tables Vol C Tables 4.2.6.8 and 6.1.1.4'
O O 0.0106 0.0060 'International Tables Vol C Tables 4.2.6.8 and 6.1.1.4'

loop_
_geom_angle_atom_site_label_1
_geom_angle_atom_site_label_2
_geom_angle_atom_site_label_3
_geom_angle
C12 O2 C13 118.4(2)
C16 O4 C17 116.7(2)
C1 N1 H1N1 121(2)
C1 N1 H2N1 115(3)
H1N1 N1 H2N1 115(4)
C12 N2 N3 116.85(19)
C12 N2 C11 125.7(2)
N3 N2 C11 117.11(19)
C16 N3 N2 118.4(2)
C16 N3 H1N3 118.8(17)
N2 N3 H1N3 116.8(17)
N1 C1 C2 119.1(3)
N1 C1 C6 121.5(3)
C2 C1 C6 119.4(3)
C3 C2 C1 121.5(3)
C3 C2 H2 119.2
C1 C2 H2 119.2
C2 C3 C4 119.9(3)
C2 C3 H3 120.1
C4 C3 H3 120.1
C3 C4 C5 119.3(3)
C3 C4 H4 120.3
C5 C4 H4 120.3
C6 C5 C4 122.4(3)
C6 C5 H5 118.8
C4 C5 H5 118.8
C5 C6 C1 117.5(3)
C5 C6 C7 119.9(2)
C1 C6 C7 122.6(2)
C8 C7 C6 114.7(2)
C8 C7 C11 102.1(2)
C6 C7 C11 113.0(2)
C8 C7 H7 108.9
C6 C7 H7 108.9
C11 C7 H7 108.9
C9 C8 C7 114.0(3)
C9 C8 H8 123.0
C7 C8 H8 123.0
C8 C9 C10 113.1(3)
C8 C9 H9 123.5
C10 C9 H9 123.5
C9 C10 C11 104.0(2)
C9 C10 H10A 111.0
C11 C10 H10A 111.0
C9 C10 H10B 111.0
C11 C10 H10B 111.0
H10A C10 H10B 109.0
N2 C11 C10 111.7(2)
N2 C11 C7 114.94(19)
C10 C11 C7 106.5(2)
N2 C11 H11 107.8
C10 C11 H11 107.8
C7 C11 H11 107.8
O1 C12 O2 125.4(2)
O1 C12 N2 123.6(2)
O2 C12 N2 111.1(2)
O2 C13 C15 109.0(3)
O2 C13 C14 105.4(3)
C15 C13 C14 113.9(3)
O2 C13 H13 109.5
C15 C13 H13 109.5
C14 C13 H13 109.5
C13 C14 H14A 109.5
C13 C14 H14B 109.5
H14A C14 H14B 109.5
C13 C14 H14C 109.5
H14A C14 H14C 109.5
H14B C14 H14C 109.5
C13 C15 H15A 109.5
C13 C15 H15B 109.5
H15A C15 H15B 109.5
C13 C15 H15C 109.5
H15A C15 H15C 109.5
H15B C15 H15C 109.5
O3 C16 O4 125.6(3)
O3 C16 N3 125.4(2)
O4 C16 N3 109.0(2)
O4 C17 C18 107.7(4)
O4 C17 C19 106.3(3)
C18 C17 C19 112.7(3)
O4 C17 H17 110.0
C18 C17 H17 110.0
C19 C17 H17 110.0
C17 C18 H18A 109.5
C17 C18 H18B 109.5
H18A C18 H18B 109.5
C17 C18 H18C 109.5
H18A C18 H18C 109.5
H18B C18 H18C 109.5
C17 C19 H19A 109.5
C17 C19 H19B 109.5
H19A C19 H19B 109.5
C17 C19 H19C 109.5
H19A C19 H19C 109.5
H19B C19 H19C 109.5

loop_
_geom_bond_atom_site_label_1
_geom_bond_atom_site_label_2
_geom_bond_distance
O1 C12 1.218(3)
O2 C12 1.328(3)
O2 C13 1.471(3)
O3 C16 1.199(3)
O4 C16 1.324(3)
O4 C17 1.461(4)
N1 C1 1.376(4)
N1 H1N1 0.88(4)
N1 H2N1 0.80(4)
N2 C12 1.363(3)
N2 N3 1.390(3)
N2 C11 1.472(3)
N3 C16 1.364(3)
N3 H1N3 0.85(3)
C1 C2 1.392(4)
C1 C6 1.403(4)
C2 C3 1.366(4)
C2 H2 0.9300
C3 C4 1.367(5)
C3 H3 0.9300
C4 C5 1.385(5)
C4 H4 0.9300
C5 C6 1.385(4)
C5 H5 0.9300
C6 C7 1.520(3)
C7 C8 1.502(4)
C7 C11 1.565(3)
C7 H7 0.9800
C8 C9 1.299(4)
C8 H8 0.9300
C9 C10 1.481(4)
C9 H9 0.9300
C10 C11 1.544(4)
C10 H10A 0.9700
C10 H10B 0.9700
C11 H11 0.9800
C13 C15 1.494(5)
C13 C14 1.501(5)
C13 H13 0.9800
C14 H14A 0.9600
C14 H14B 0.9600
C14 H14C 0.9600
C15 H15A 0.9600
C15 H15B 0.9600
C15 H15C 0.9600
C17 C18 1.487(6)
C17 C19 1.495(5)
C17 H17 0.9800
C18 H18A 0.9600
C18 H18B 0.9600
C18 H18C 0.9600
C19 H19A 0.9600
C19 H19B 0.9600
C19 H19C 0.9600
